data_2226211
loop_
_publ_author_name
'Kaupang, \%Asmund'
'G\"orbitz, Carl Henrik'
'Hansen, Tore'

_publ_section_title
;
 <i>tert</i>-Butyl 4-(2-diazoacetyl)piperazine-1-carboxylate
;
_journal_coeditor_code LH5033
_journal_issue 6
_journal_name_full 'Acta Crystallographica Section E'
_journal_page_first o1299
_journal_paper_doi 10.1107/S1600536810016211
_journal_volume 66
_journal_year 2010
_chemical_formula_iupac 'C11 H18 N4 O3'
_chemical_formula_moiety 'C11 H18 N4 O3'
_chemical_formula_sum 'C11 H18 N4 O3'
_chemical_formula_weight 254.29
_chemical_name_systematic
;
<i>tert</i>-Butyl 4-(2-diazoacetyl)piperazine-1-carboxylate
;
_space_group_IT_number 14
_space_group_name_Hall '-P 2ybc'
_symmetry_cell_setting monoclinic
_symmetry_space_group_name_Hall '-P 2ybc'
_symmetry_space_group_name_H-M 'P 1 21/c 1'
_atom_sites_solution_hydrogens geom
_atom_sites_solution_primary direct
_atom_sites_solution_secondary difmap
_audit_creation_method SHELXL-97
_cell_angle_alpha 90.00
_cell_angle_beta 91.122(6)
_cell_angle_gamma 90.00
_cell_formula_units_Z 4
_cell_length_a 14.654(10)
_cell_length_b 10.548(7)
_cell_length_c 8.553(6)
_cell_measurement_reflns_used 2404
_cell_measurement_temperature 105(2)
_cell_measurement_theta_max 26.37
_cell_measurement_theta_min 2.38
_cell_volume 1321.8(16)
_computing_cell_refinement 'SAINT-Plus (Bruker, 2007)'
_computing_data_collection 'APEX2 (Bruker, 2007)'
_computing_data_reduction 'SAINT-Plus (Bruker, 2007)'
_computing_molecular_graphics 'SHELXTL (Sheldrick, 2008)'
_computing_publication_material 'SHELXTL (Sheldrick, 2008)'
_computing_structure_refinement 'SHELXTL (Sheldrick, 2008)'
_computing_structure_solution 'SHELXTL (Sheldrick, 2008)'
_diffrn_ambient_temperature 105(2)
_diffrn_detector_area_resol_mean 8.3
_diffrn_measured_fraction_theta_full 0.996
_diffrn_measured_fraction_theta_max 0.996
_diffrn_measurement_device_type 'Bruker APEXII CCD diffractometer'
_diffrn_measurement_method
;
Three sets of frames each taken over 0.3\% \w rotation with 20 s
exposure time. Detector set at 2\q = 26\%, crystal-to-detector distance
6.00 cm.
;
_diffrn_radiation_monochromator graphite
_diffrn_radiation_source 'fine-focus sealed tube'
_diffrn_radiation_type MoK\a
_diffrn_radiation_wavelength 0.71073
_diffrn_reflns_av_R_equivalents 0.0407
_diffrn_reflns_av_sigmaI/netI 0.0462
_diffrn_reflns_limit_h_max 18
_diffrn_reflns_limit_h_min -17
_diffrn_reflns_limit_k_max 13
_diffrn_reflns_limit_k_min -10
_diffrn_reflns_limit_l_max 10
_diffrn_reflns_limit_l_min -10
_diffrn_reflns_number 7308
_diffrn_reflns_theta_full 26.37
_diffrn_reflns_theta_max 26.37
_diffrn_reflns_theta_min 2.38
_diffrn_standards_decay_% 0
_diffrn_standards_number 0
_exptl_absorpt_coefficient_mu 0.095
_exptl_absorpt_correction_T_max 0.9924
_exptl_absorpt_correction_T_min 0.8703
_exptl_absorpt_correction_type multi-scan
_exptl_absorpt_process_details '(SADABS; Bruker, 2007)'
_exptl_crystal_colour yellow
_exptl_crystal_density_diffrn 1.278
_exptl_crystal_density_method 'not measured'
_exptl_crystal_description plate
_exptl_crystal_F_000 544
_exptl_crystal_size_max 0.55
_exptl_crystal_size_mid 0.42
_exptl_crystal_size_min 0.08
_refine_diff_density_max 0.172
_refine_diff_density_min -0.225
_refine_ls_extinction_method none
_refine_ls_goodness_of_fit_ref 1.032
_refine_ls_hydrogen_treatment mixed
_refine_ls_matrix_type full
_refine_ls_number_parameters 169
_refine_ls_number_reflns 2692
_refine_ls_number_restraints 0
_refine_ls_restrained_S_all 1.032
_refine_ls_R_factor_all 0.0511
_refine_ls_R_factor_gt 0.0382
_refine_ls_shift/su_max 0.001
_refine_ls_shift/su_mean 0.000
_refine_ls_structure_factor_coef Fsqd
_refine_ls_weighting_details 'calc w=1/[\s^2^(Fo^2^)+(0.0463P)^2^+0.1671P] where P=(Fo^2^+2Fc^2^)/3'
_refine_ls_weighting_scheme calc
_refine_ls_wR_factor_gt 0.0945
_refine_ls_wR_factor_ref 0.1029
_reflns_number_gt 2111
_reflns_number_total 2692
_reflns_threshold_expression I>2\s(I)
_cod_data_source_file lh5033.cif
_cod_data_source_block I
_cod_original_cell_volume 1321.8(15)
_cod_original_sg_symbol_H-M 'P 21/c'
_cod_database_code 2226211
_cod_database_fobs_code 2226211

loop_
_symmetry_equiv_pos_as_xyz
'x, y, z'
'-x, y+1/2, -z+1/2'
'-x, -y, -z'
'x, -y-1/2, z-1/2'

loop_
_atom_site_type_symbol
_atom_site_label
_atom_site_fract_x
_atom_site_fract_y
_atom_site_fract_z
_atom_site_U_iso_or_equiv
_atom_site_adp_type
_atom_site_calc_flag
_atom_site_refinement_flags
_atom_site_occupancy
_atom_site_disorder_assembly
_atom_site_disorder_group
O O1 0.02567(7) 0.20344(9) 0.19361(12) 0.0353(3) Uani d . 1 . .
O O2 0.38950(6) 0.35633(9) 0.62995(11) 0.0296(2) Uani d . 1 . .
O O3 0.33388(6) 0.55670(8) 0.64091(11) 0.0294(2) Uani d . 1 . .
N N1 -0.14125(10) 0.34028(15) -0.00383(19) 0.0562(4) Uani d . 1 . .
N N2 -0.08817(8) 0.37402(12) 0.08229(16) 0.0377(3) Uani d . 1 . .
N N3 0.10933(7) 0.34931(10) 0.32642(14) 0.0293(3) Uani d . 1 . .
N N4 0.27460(8) 0.42179(11) 0.46913(15) 0.0350(3) Uani d . 1 . .
C C1 -0.02502(10) 0.41229(14) 0.18201(17) 0.0324(3) Uani d . 1 . .
H H1 -0.0254(10) 0.4999(17) 0.2058(19) 0.039 Uiso d . 1 . .
C C2 0.03721(9) 0.31392(13) 0.23569(16) 0.0276(3) Uani d . 1 . .
C C3 0.11676(9) 0.47080(12) 0.40835(18) 0.0301(3) Uani d . 1 . .
H H31 0.0971 0.4604 0.5177 0.036 Uiso calc R 1 . .
H H32 0.0760 0.5337 0.3568 0.036 Uiso calc R 1 . .
C C4 0.17261(10) 0.25284(13) 0.38538(18) 0.0317(3) Uani d . 1 . .
H H41 0.1681 0.1763 0.3188 0.038 Uiso calc R 1 . .
H H42 0.1561 0.2287 0.4931 0.038 Uiso calc R 1 . .
C C5 0.21342(9) 0.51824(13) 0.40729(18) 0.0322(3) Uani d . 1 . .
H H51 0.2304 0.5397 0.2990 0.039 Uiso calc R 1 . .
H H52 0.2188 0.5960 0.4717 0.039 Uiso calc R 1 . .
C C6 0.26896(10) 0.30251(13) 0.38538(19) 0.0349(4) Uani d . 1 . .
H H61 0.3104 0.2399 0.4357 0.042 Uiso calc R 1 . .
H H62 0.2886 0.3150 0.2763 0.042 Uiso calc R 1 . .
C C7 0.33775(9) 0.43825(12) 0.58409(16) 0.0259(3) Uani d . 1 . .
C C8 0.39795(9) 0.59837(13) 0.76528(15) 0.0275(3) Uani d . 1 . .
C C9 0.36780(11) 0.73381(14) 0.79087(18) 0.0387(4) Uani d . 1 . .
H H91 0.3721 0.7811 0.6927 0.058 Uiso calc R 1 . .
H H92 0.4073 0.7734 0.8707 0.058 Uiso calc R 1 . .
H H93 0.3045 0.7346 0.8258 0.058 Uiso calc R 1 . .
C C10 0.49473(10) 0.59327(15) 0.70952(17) 0.0354(4) Uani d . 1 . .
H H101 0.4989 0.6386 0.6099 0.053 Uiso calc R 1 . .
H H102 0.5129 0.5047 0.6951 0.053 Uiso calc R 1 . .
H H103 0.5354 0.6333 0.7873 0.053 Uiso calc R 1 . .
C C11 0.38403(10) 0.52052(14) 0.91124(17) 0.0351(4) Uani d . 1 . .
H H111 0.3190 0.5190 0.9358 0.053 Uiso calc R 1 . .
H H112 0.4186 0.5583 0.9987 0.053 Uiso calc R 1 . .
H H113 0.4055 0.4337 0.8939 0.053 Uiso calc R 1 . .

loop_
_atom_site_aniso_label
_atom_site_aniso_U_11
_atom_site_aniso_U_22
_atom_site_aniso_U_33
_atom_site_aniso_U_12
_atom_site_aniso_U_13
_atom_site_aniso_U_23
O1 0.0331(6) 0.0239(5) 0.0487(6) -0.0044(4) -0.0025(5) -0.0072(5)
O2 0.0298(5) 0.0242(5) 0.0348(5) 0.0047(4) -0.0017(4) 0.0004(4)
O3 0.0326(5) 0.0217(5) 0.0336(5) 0.0019(4) -0.0074(4) -0.0042(4)
N1 0.0446(8) 0.0565(10) 0.0665(10) -0.0058(7) -0.0207(8) -0.0054(8)
N2 0.0320(7) 0.0341(7) 0.0469(8) -0.0010(5) -0.0060(6) -0.0007(6)
N3 0.0279(6) 0.0200(6) 0.0398(7) 0.0018(5) -0.0042(5) -0.0041(5)
N4 0.0304(6) 0.0239(6) 0.0503(8) 0.0057(5) -0.0125(6) -0.0096(5)
C1 0.0297(8) 0.0281(8) 0.0390(8) -0.0023(6) -0.0063(6) -0.0020(6)
C2 0.0257(7) 0.0241(7) 0.0332(7) -0.0038(5) 0.0042(6) -0.0018(6)
C3 0.0324(8) 0.0204(7) 0.0373(8) 0.0039(6) -0.0050(6) -0.0041(6)
C4 0.0342(8) 0.0202(7) 0.0406(8) 0.0031(6) -0.0035(6) -0.0040(6)
C5 0.0341(8) 0.0224(7) 0.0396(8) -0.0002(6) -0.0089(6) -0.0014(6)
C6 0.0325(8) 0.0264(7) 0.0455(9) 0.0053(6) -0.0054(7) -0.0121(6)
C7 0.0241(7) 0.0237(7) 0.0300(7) -0.0013(5) 0.0030(5) -0.0008(6)
C8 0.0314(7) 0.0259(7) 0.0249(7) -0.0041(6) -0.0037(6) -0.0013(5)
C9 0.0523(10) 0.0268(8) 0.0367(8) -0.0006(7) -0.0048(7) -0.0049(6)
C10 0.0346(8) 0.0390(8) 0.0325(8) -0.0078(7) -0.0006(6) 0.0005(6)
C11 0.0398(8) 0.0354(8) 0.0302(8) -0.0032(7) 0.0025(6) 0.0019(6)

loop_
_atom_type_symbol
_atom_type_description
_atom_type_scat_dispersion_real
_atom_type_scat_dispersion_imag
_atom_type_scat_source
C C 0.0033 0.0016 'International Tables Vol C Tables 4.2.6.8 and 6.1.1.4'
H H 0.0000 0.0000 'International Tables Vol C Tables 4.2.6.8 and 6.1.1.4'
N N 0.0061 0.0033 'International Tables Vol C Tables 4.2.6.8 and 6.1.1.4'
O O 0.0106 0.0060 'International Tables Vol C Tables 4.2.6.8 and 6.1.1.4'

loop_
_geom_angle_atom_site_label_1
_geom_angle_atom_site_label_2
_geom_angle_atom_site_label_3
_geom_angle_site_symmetry_1
_geom_angle_site_symmetry_3
_geom_angle
_geom_angle_publ_flag
C7 O3 C8 . . 120.57(10) ?
N1 N2 C1 . . 179.04(18) ?
C2 N3 C4 . . 119.35(12) ?
C2 N3 C3 . . 124.53(11) ?
C4 N3 C3 . . 113.83(11) ?
C7 N4 C5 . . 125.93(12) ?
C7 N4 C6 . . 120.26(11) ?
C5 N4 C6 . . 113.59(12) ?
N2 C1 C2 . . 114.68(13) ?
N2 C1 H1 . . 115.7(9) ?
C2 C1 H1 . . 129.6(9) ?
O1 C2 N3 . . 122.08(12) ?
O1 C2 C1 . . 120.21(13) ?
N3 C2 C1 . . 117.64(12) ?
N3 C3 C5 . . 110.49(12) ?
N3 C3 H31 . . 109.6 ?
C5 C3 H31 . . 109.6 ?
N3 C3 H32 . . 109.6 ?
C5 C3 H32 . . 109.6 ?
H31 C3 H32 . . 108.1 ?
N3 C4 C6 . . 110.29(12) ?
N3 C4 H41 . . 109.6 ?
C6 C4 H41 . . 109.6 ?
N3 C4 H42 . . 109.6 ?
C6 C4 H42 . . 109.6 ?
H41 C4 H42 . . 108.1 ?
N4 C5 C3 . . 109.92(12) ?
N4 C5 H51 . . 109.7 ?
C3 C5 H51 . . 109.7 ?
N4 C5 H52 . . 109.7 ?
C3 C5 H52 . . 109.7 ?
H51 C5 H52 . . 108.2 ?
N4 C6 C4 . . 110.27(12) ?
N4 C6 H61 . . 109.6 ?
C4 C6 H61 . . 109.6 ?
N4 C6 H62 . . 109.6 ?
C4 C6 H62 . . 109.6 ?
H61 C6 H62 . . 108.1 ?
O2 C7 O3 . . 125.31(12) ?
O2 C7 N4 . . 124.15(13) ?
O3 C7 N4 . . 110.52(11) ?
O3 C8 C10 . . 110.59(12) ?
O3 C8 C11 . . 109.89(11) ?
C10 C8 C11 . . 112.67(12) ?
O3 C8 C9 . . 101.68(11) ?
C10 C8 C9 . . 111.04(12) ?
C11 C8 C9 . . 110.43(13) ?
C8 C9 H91 . . 109.5 ?
C8 C9 H92 . . 109.5 ?
H91 C9 H92 . . 109.5 ?
C8 C9 H93 . . 109.5 ?
H91 C9 H93 . . 109.5 ?
H92 C9 H93 . . 109.5 ?
C8 C10 H101 . . 109.5 ?
C8 C10 H102 . . 109.5 ?
H101 C10 H102 . . 109.5 ?
C8 C10 H103 . . 109.5 ?
H101 C10 H103 . . 109.5 ?
H102 C10 H103 . . 109.5 ?
C8 C11 H111 . . 109.5 ?
C8 C11 H112 . . 109.5 ?
H111 C11 H112 . . 109.5 ?
C8 C11 H113 . . 109.5 ?
H111 C11 H113 . . 109.5 ?
H112 C11 H113 . . 109.5 ?

loop_
_geom_bond_atom_site_label_1
_geom_bond_atom_site_label_2
_geom_bond_site_symmetry_2
_geom_bond_distance
_geom_bond_publ_flag
O1 C2 . 1.2303(17) ?
O2 C7 . 1.2099(16) ?
O3 C7 . 1.3422(17) ?
O3 C8 . 1.4722(16) ?
N1 N2 . 1.1189(18) ?
N2 C1 . 1.3099(19) ?
N3 C2 . 1.3515(18) ?
N3 C4 . 1.4600(18) ?
N3 C3 . 1.4635(18) ?
N4 C7 . 1.3483(18) ?
N4 C5 . 1.4490(18) ?
N4 C6 . 1.4494(19) ?
C1 C2 . 1.450(2) ?
C1 H1 . 0.946(17) ?
C3 C5 . 1.503(2) ?
C3 H31 . 0.9900 ?
C3 H32 . 0.9900 ?
C4 C6 . 1.506(2) ?
C4 H41 . 0.9900 ?
C4 H42 . 0.9900 ?
C5 H51 . 0.9900 ?
C5 H52 . 0.9900 ?
C6 H61 . 0.9900 ?
C6 H62 . 0.9900 ?
C8 C10 . 1.506(2) ?
C8 C11 . 1.511(2) ?
C8 C9 . 1.513(2) ?
C9 H91 . 0.9800 ?
C9 H92 . 0.9800 ?
C9 H93 . 0.9800 ?
C10 H101 . 0.9800 ?
C10 H102 . 0.9800 ?
C10 H103 . 0.9800 ?
C11 H111 . 0.9800 ?
C11 H112 . 0.9800 ?
C11 H113 . 0.9800 ?

loop_
_geom_hbond_atom_site_label_D
_geom_hbond_atom_site_label_H
_geom_hbond_atom_site_label_A
_geom_hbond_site_symmetry_A
_geom_hbond_distance_DH
_geom_hbond_distance_HA
_geom_hbond_distance_DA
_geom_hbond_angle_DHA
C1 H1 O1 2 0.946(17) 2.313(18) 3.250(3) 170.6(14)
C3 H32 O1 2 0.990 2.363 3.327(3) 164.0

loop_
_geom_torsion_atom_site_label_1
_geom_torsion_atom_site_label_2
_geom_torsion_atom_site_label_3
_geom_torsion_atom_site_label_4
_geom_torsion_site_symmetry_1
_geom_torsion_site_symmetry_2
_geom_torsion_site_symmetry_3
_geom_torsion_site_symmetry_4
_geom_torsion
_geom_torsion_publ_flag
C4 N3 C2 O1 . . . . -4.1(2) ?
C3 N3 C2 O1 . . . . -165.84(14) ?
C4 N3 C2 C1 . . . . 178.83(13) ?
C3 N3 C2 C1 . . . . 17.1(2) ?
N2 C1 C2 O1 . . . . -3.6(2) ?
N2 C1 C2 N3 . . . . 173.55(13) ?
C2 N3 C3 C5 . . . . -143.07(14) ?
C4 N3 C3 C5 . . . . 54.32(16) ?
C2 N3 C4 C6 . . . . 142.52(13) ?
C3 N3 C4 C6 . . . . -53.89(17) ?
C7 N4 C5 C3 . . . . -128.35(15) ?
C6 N4 C5 C3 . . . . 57.18(17) ?
N3 C3 C5 N4 . . . . -53.86(17) ?
C7 N4 C6 C4 . . . . 128.14(15) ?
C5 N4 C6 C4 . . . . -57.04(17) ?
N3 C4 C6 N4 . . . . 53.39(17) ?
C8 O3 C7 O2 . . . . 2.4(2) ?
C8 O3 C7 N4 . . . . -178.51(11) ?
C5 N4 C7 O2 . . . . -177.86(14) ?
C6 N4 C7 O2 . . . . -3.7(2) ?
C5 N4 C7 O3 . . . . 3.0(2) ?
C6 N4 C7 O3 . . . . 177.17(13) ?
C7 O3 C8 C10 . . . . 62.39(16) ?
C7 O3 C8 C11 . . . . -62.62(16) ?
C7 O3 C8 C9 . . . . -179.61(12) ?
